data_4344751
loop_
_publ_author_name
'Kimura, Kenta'
'Sera, Masakazu'
'Kimura, Tsuyoshi'

_publ_section_title
;
 A(2+) Cation Control of Chiral Domain Formation in A(TiO)Cu4(PO4)4 (A =
 Ba, Sr).
;
_journal_issue 3
_journal_name_full 'Inorganic chemistry'
_journal_page_first 1002
_journal_page_last 1004
_journal_paper_doi 10.1021/acs.inorgchem.5b02622
_journal_volume 55
_journal_year 2016
_chemical_absolute_configuration 'CHOOSE rm ad rmad syn or unk'
_chemical_formula_moiety 'Ba Cu4 O17 P4 Ti '
_chemical_formula_sum 'Ba Cu4 O17 P4 Ti'
_chemical_formula_weight 835.30
_space_group_IT_number 90
_symmetry_cell_setting tetragonal
_symmetry_Int_Tables_number 90
_symmetry_space_group_name_Hall 'P 4ab 2ab'
_symmetry_space_group_name_H-M 'P 4 21 2'
_cell_angle_alpha 90.0000
_cell_angle_beta 90.0000
_cell_angle_gamma 90.0000
_cell_formula_units_Z 2
_cell_length_a 9.6028(5)
_cell_length_b 9.6028(5)
_cell_length_c 7.1209(5)
_cell_measurement_reflns_used 1956
_cell_measurement_temperature 294.1
_cell_measurement_theta_max 27.5
_cell_measurement_theta_min 4.1
_cell_volume 656.65(7)
_computing_cell_refinement CrystalClear
_computing_data_collection CrystalClear
_computing_data_reduction CrystalStructure
_computing_publication_material 'CrystalStructure 3.8'
_computing_structure_refinement CRYSTALS
_computing_structure_solution SIR92
_diffrn_ambient_temperature 294.1
_diffrn_detector_area_resol_mean 14.63
_diffrn_measured_fraction_theta_full 0.994
_diffrn_measured_fraction_theta_max 0.994
_diffrn_measurement_device_type 'Rigaku Mercury'
_diffrn_measurement_method \w
_diffrn_radiation_type 'Mo K\a'
_diffrn_radiation_wavelength 0.71075
_diffrn_reflns_av_R_equivalents 0.063
_diffrn_reflns_limit_h_max 12
_diffrn_reflns_limit_h_min -12
_diffrn_reflns_limit_k_max 11
_diffrn_reflns_limit_k_min -12
_diffrn_reflns_limit_l_max 9
_diffrn_reflns_limit_l_min -7
_diffrn_reflns_number 5094
_diffrn_reflns_theta_full 27.48
_diffrn_reflns_theta_max 27.48
_exptl_absorpt_coefficient_mu 10.484
_exptl_absorpt_correction_T_max 0.533
_exptl_absorpt_correction_T_min 0.361
_exptl_absorpt_correction_type multi-scan
_exptl_absorpt_process_details 'REQAB; Jacobson, R. (1998) Private communication to the Rigaku Corporation'
_exptl_crystal_colour blue
_exptl_crystal_density_diffrn 4.224
_exptl_crystal_density_method 'not measured'
_exptl_crystal_description platelet
_exptl_crystal_F_000 780.00
_exptl_crystal_size_max 0.10
_exptl_crystal_size_mid 0.06
_exptl_crystal_size_min 0.06
_refine_diff_density_max 1.51
_refine_diff_density_min -3.66
_refine_ls_abs_structure_details 'Flack, H. D. (1983), Acta Cryst. A39, 876-881.  281 Friedel Pairs'
_refine_ls_abs_structure_Flack -0.01(6)
_refine_ls_extinction_method none
_refine_ls_goodness_of_fit_ref 1.035
_refine_ls_number_parameters 44
_refine_ls_number_reflns 689
_refine_ls_R_factor_gt 0.0398
_refine_ls_shift/su_max 0.0000
_refine_ls_structure_factor_coef F
_refine_ls_weighting_details 'w = 1/\s^2^(Fo)'
_refine_ls_weighting_scheme sigma
_refine_ls_wR_factor_ref 0.0523
_reflns_number_gt 688
_reflns_number_total 769
_reflns_threshold_expression F^2^>2.0\s(F^2^)
_cod_data_source_file ic5b02622_si_002.cif
_cod_data_source_block '___BTCuPOs03s01-L_151016_2'
_cod_original_formula_sum 'Ba Cu4 O17 P4 Ti '
_cod_database_code 4344751

loop_
_symmetry_equiv_pos_site_id
_symmetry_equiv_pos_as_xyz
1 +X,+Y,+Z
2 1/2-Y,1/2+X,+Z
3 -X,-Y,+Z
4 1/2+Y,1/2-X,+Z
5 1/2-X,1/2+Y,-Z
6 +Y,+X,-Z
7 1/2+X,1/2-Y,-Z
8 -Y,-X,-Z

loop_
_atom_site_label
_atom_site_type_symbol
_atom_site_fract_x
_atom_site_fract_y
_atom_site_fract_z
_atom_site_U_iso_or_equiv
_atom_site_adp_type
_atom_site_occupancy
_atom_site_symmetry_multiplicity
_atom_site_calc_flag
_atom_site_refinement_flags
Ba(1) Ba 0.0000 0.0000 0.0000 0.0108(2) Uani 1.00 4 d S
Cu(1) Cu 0.26797(11) 0.98806(12) 0.40420(16) 0.0095(2) Uani 1.00 1 d .
Ti(1) Ti 0.5000 0.0000 0.9796(3) 0.0063(5) Uani 1.00 4 d S
P(1) P 0.2815(2) 0.1921(2) 0.7398(3) 0.0070(5) Uani 1.00 1 d .
O(1) O 0.3493(6) 0.1351(7) 0.5566(7) 0.0093(12) Uiso 1.00 1 d .
O(2) O 0.1247(6) 0.1621(7) 0.7317(10) 0.0112(14) Uiso 1.00 1 d .
O(3) O 0.3374(6) 0.1116(6) 0.9096(9) 0.0110(14) Uiso 1.00 1 d .
O(4) O 0.5000 0.0000 0.2171(16) 0.012(2) Uiso 1.00 4 d S
O(5) O 0.3173(6) 0.3473(6) 0.7531(9) 0.0106(14) Uiso 1.00 1 d .

loop_
_atom_site_aniso_label
_atom_site_aniso_U_11
_atom_site_aniso_U_22
_atom_site_aniso_U_33
_atom_site_aniso_U_12
_atom_site_aniso_U_13
_atom_site_aniso_U_23
Ba(1) 0.0118(3) 0.0118(3) 0.0087(4) -0.0016(5) 0.0000 0.0000
Cu(1) 0.0114(5) 0.0064(5) 0.0107(5) -0.0002(4) -0.0032(4) -0.0004(6)
Ti(1) 0.0070(8) 0.0070(8) 0.0048(13) 0.0000 0.0000 0.0000
P(1) 0.0076(11) 0.0059(11) 0.0075(9) 0.0022(8) -0.0001(9) -0.0004(9)

loop_
_atom_type_symbol
_atom_type_description
_atom_type_scat_dispersion_real
_atom_type_scat_dispersion_imag
_atom_type_scat_source
Ba Ba -0.324 2.282
;
International Tables for Crystallography
(1992, Vol. C, Tables 4.2.6.8 and 6.1.1.4)
;
Cu Cu 0.320 1.265
;
International Tables for Crystallography
(1992, Vol. C, Tables 4.2.6.8 and 6.1.1.4)
;
O O 0.011 0.006
;
International Tables for Crystallography
(1992, Vol. C, Tables 4.2.6.8 and 6.1.1.4)
;
P P 0.102 0.094
;
International Tables for Crystallography
(1992, Vol. C, Tables 4.2.6.8 and 6.1.1.4)
;
Ti Ti 0.278 0.446
;
International Tables for Crystallography
(1992, Vol. C, Tables 4.2.6.8 and 6.1.1.4)
;

loop_
_geom_angle_atom_site_label_1
_geom_angle_atom_site_label_2
_geom_angle_atom_site_label_3
_geom_angle
_geom_angle_publ_flag
_geom_angle_site_symmetry_1
_geom_angle_site_symmetry_3
O(2) Ba(1) O(2) 91.6(2) yes 1_554 3_554
O(2) Ba(1) O(2) 89.4(2) yes 1_554 6_556
O(2) Ba(1) O(2) 169.36(19) yes 1_554 8_556
O(2) Ba(1) O(5) 72.44(19) yes 1_554 2_544
O(2) Ba(1) O(5) 56.74(19) yes 1_554 4_454
O(2) Ba(1) O(5) 116.62(19) yes 1_554 5_546
O(2) Ba(1) O(5) 113.70(19) yes 1_554 7_456
O(2) Ba(1) O(2) 169.36(19) yes 3_554 6_556
O(2) Ba(1) O(2) 89.4(2) yes 3_554 8_556
O(2) Ba(1) O(5) 56.74(19) yes 3_554 2_544
O(2) Ba(1) O(5) 72.44(19) yes 3_554 4_454
O(2) Ba(1) O(5) 113.70(19) yes 3_554 5_546
O(2) Ba(1) O(5) 116.62(19) yes 3_554 7_456
O(2) Ba(1) O(2) 91.6(2) yes 6_556 8_556
O(2) Ba(1) O(5) 113.70(19) yes 6_556 2_544
O(2) Ba(1) O(5) 116.62(19) yes 6_556 4_454
O(2) Ba(1) O(5) 56.74(19) yes 6_556 5_546
O(2) Ba(1) O(5) 72.44(19) yes 6_556 7_456
O(2) Ba(1) O(5) 116.62(19) yes 8_556 2_544
O(2) Ba(1) O(5) 113.70(19) yes 8_556 4_454
O(2) Ba(1) O(5) 72.44(19) yes 8_556 5_546
O(2) Ba(1) O(5) 56.74(19) yes 8_556 7_456
O(5) Ba(1) O(5) 104.89(19) yes 2_544 4_454
O(5) Ba(1) O(5) 75.70(19) yes 2_544 5_546
O(5) Ba(1) O(5) 171.91(18) yes 2_544 7_456
O(5) Ba(1) O(5) 171.91(18) yes 4_454 5_546
O(5) Ba(1) O(5) 75.70(19) yes 4_454 7_456
O(5) Ba(1) O(5) 104.89(19) yes 5_546 7_456
O(1) Cu(1) O(1) 89.7(2) yes 1_565 2_555
O(1) Cu(1) O(2) 89.9(2) yes 1_565 6_566
O(1) Cu(1) O(5) 177.7(2) yes 1_565 5_556
O(1) Cu(1) O(2) 175.8(2) yes 2_555 6_566
O(1) Cu(1) O(5) 92.7(2) yes 2_555 5_556
O(2) Cu(1) O(5) 87.8(2) yes 6_566 5_556
O(3) Ti(1) O(3) 86.3(2) yes . 2_545
O(3) Ti(1) O(3) 150.5(3) yes . 3_655
O(3) Ti(1) O(3) 86.3(2) yes . 4_555
O(3) Ti(1) O(4) 104.8(2) yes . 1_556
O(3) Ti(1) O(3) 86.3(2) yes 2_545 3_655
O(3) Ti(1) O(3) 150.5(3) yes 2_545 4_555
O(3) Ti(1) O(4) 104.8(2) yes 2_545 1_556
O(3) Ti(1) O(3) 86.3(2) yes 3_655 4_555
O(3) Ti(1) O(4) 104.8(2) yes 3_655 1_556
O(3) Ti(1) O(4) 104.8(2) yes 4_555 1_556
O(1) P(1) O(2) 108.2(3) yes . .
O(1) P(1) O(3) 109.7(3) yes . .
O(1) P(1) O(5) 107.5(3) yes . .
O(2) P(1) O(3) 106.2(3) yes . .
O(2) P(1) O(5) 113.9(3) yes . .
O(3) P(1) O(5) 111.3(3) yes . .
Cu(1) O(1) Cu(1) 108.0(2) yes 1_545 4_455
Cu(1) O(1) P(1) 123.7(3) yes 1_545 .
Cu(1) O(1) P(1) 125.6(4) yes 4_455 .
Ba(1) O(2) Cu(1) 110.7(2) yes 1_556 6_456
Ba(1) O(2) P(1) 120.6(3) yes 1_556 .
Cu(1) O(2) P(1) 126.2(4) yes 6_456 .
Ti(1) O(3) P(1) 139.2(4) yes . .
Ba(1) O(5) Cu(1) 104.7(2) yes 2_556 5_546
Ba(1) O(5) P(1) 131.9(3) yes 2_556 .
Cu(1) O(5) P(1) 123.3(4) yes 5_546 .

loop_
_geom_bond_atom_site_label_1
_geom_bond_atom_site_label_2
_geom_bond_distance
_geom_bond_publ_flag
_geom_bond_site_symmetry_2
Ba(1) O(2) 2.740(6) yes 1_554
Ba(1) O(2) 2.740(6) yes 3_554
Ba(1) O(2) 2.740(6) yes 6_556
Ba(1) O(2) 2.740(6) yes 8_556
Ba(1) O(5) 2.885(6) yes 2_544
Ba(1) O(5) 2.885(6) yes 4_454
Ba(1) O(5) 2.885(6) yes 5_546
Ba(1) O(5) 2.885(6) yes 7_456
Cu(1) O(1) 1.945(6) yes 1_565
Cu(1) O(1) 1.954(6) yes 2_555
Cu(1) O(2) 1.921(6) yes 6_566
Cu(1) O(5) 1.937(6) yes 5_556
Ti(1) O(3) 1.958(6) yes .
Ti(1) O(3) 1.958(6) yes 2_545
Ti(1) O(3) 1.958(6) yes 3_655
Ti(1) O(3) 1.958(6) yes 4_555
Ti(1) O(4) 1.691(12) yes 1_556
P(1) O(1) 1.557(6) yes .
P(1) O(2) 1.534(6) yes .
P(1) O(3) 1.532(6) yes .
P(1) O(5) 1.531(6) yes .

loop_
_geom_contact_atom_site_label_1
_geom_contact_atom_site_label_2
_geom_contact_distance
_geom_contact_site_symmetry_2
Ba(1) O(3) 3.473(6) 1_554
Ba(1) O(3) 3.473(6) 3_554
Ba(1) O(3) 3.473(6) 6_556
Ba(1) O(3) 3.473(6) 8_556
Cu(1) Cu(1) 3.1552(15) 2_655
Cu(1) Cu(1) 3.1552(15) 4_465
Cu(1) P(1) 3.093(2) 1_565
Cu(1) P(1) 3.129(2) 2_555
Cu(1) P(1) 3.058(2) 5_556
Cu(1) P(1) 3.086(2) 6_566
Cu(1) O(1) 3.582(6) 5_556
Cu(1) O(2) 3.182(7) 1_565
Cu(1) O(2) 3.434(6) 5_556
Cu(1) O(4) 2.599(6) 1_565
Cu(1) O(5) 3.176(6) 2_555
Cu(1) O(5) 3.439(6) 6_566
Ti(1) P(1) 3.275(2) .
Ti(1) P(1) 3.275(2) 2_545
Ti(1) P(1) 3.275(2) 3_655
Ti(1) P(1) 3.275(2) 4_555
Ti(1) O(1) 3.585(6) .
Ti(1) O(1) 3.585(6) 2_545
Ti(1) O(1) 3.585(6) 3_655
Ti(1) O(1) 3.585(6) 4_555
P(1) Cu(1) 3.093(2) 1_545
P(1) Cu(1) 3.129(2) 4_455
P(1) Cu(1) 3.058(2) 5_546
P(1) Cu(1) 3.086(2) 6_456
P(1) Ti(1) 3.275(2) .
P(1) O(1) 2.951(6) 6_556
P(1) O(3) 3.404(6) 4_555
P(1) O(3) 3.293(6) 6_557
O(1) Cu(1) 3.582(6) 5_546
O(1) Ti(1) 3.585(6) .
O(1) P(1) 2.951(6) 6_556
O(1) O(1) 2.749(9) 2_545
O(1) O(1) 2.749(9) 4_555
O(1) O(1) 3.019(9) 6_556
O(1) O(2) 2.505(9) .
O(1) O(2) 2.730(9) 6_556
O(1) O(3) 2.527(8) .
O(1) O(3) 3.568(8) 4_555
O(1) O(4) 3.102(11) .
O(1) O(5) 2.490(9) .
O(1) O(5) 2.815(9) 6_556
O(2) Cu(1) 3.182(7) 1_545
O(2) Cu(1) 3.434(6) 5_546
O(2) O(1) 2.505(9) .
O(2) O(1) 2.730(9) 6_556
O(2) O(2) 3.338(10) 6_556
O(2) O(3) 2.452(9) .
O(2) O(3) 3.062(9) 6_557
O(2) O(4) 3.478(6) 5_556
O(2) O(5) 2.570(9) .
O(2) O(5) 3.326(9) 2_545
O(2) O(5) 2.676(9) 4_455
O(3) Ba(1) 3.473(6) 1_556
O(3) P(1) 3.404(6) 2_545
O(3) P(1) 3.293(6) 6_557
O(3) O(1) 2.527(8) .
O(3) O(1) 3.568(9) 2_545
O(3) O(2) 2.452(9) .
O(3) O(2) 3.062(9) 6_557
O(3) O(3) 2.678(8) 2_545
O(3) O(3) 2.678(8) 4_555
O(3) O(3) 3.326(9) 6_557
O(3) O(4) 2.895(11) 1_556
O(3) O(5) 2.530(9) .
O(3) O(5) 3.518(9) 2_545
O(3) O(5) 3.111(9) 6_557
O(4) Cu(1) 2.599(6) 1_545
O(4) Cu(1) 2.599(6) 2_645
O(4) Cu(1) 2.599(6) 3_665
O(4) Cu(1) 2.599(6) 4_455
O(4) O(1) 3.102(11) .
O(4) O(1) 3.102(11) 2_545
O(4) O(1) 3.102(11) 3_655
O(4) O(1) 3.102(11) 4_555
O(4) O(2) 3.478(6) 5_546
O(4) O(2) 3.478(6) 6_556
O(4) O(2) 3.478(6) 7_556
O(4) O(2) 3.478(6) 8_656
O(4) O(3) 2.895(11) 1_554
O(4) O(3) 2.895(11) 2_544
O(4) O(3) 2.895(11) 3_654
O(4) O(3) 2.895(11) 4_554
O(4) O(5) 3.388(6) 5_546
O(4) O(5) 3.388(6) 6_556
O(4) O(5) 3.388(6) 7_556
O(4) O(5) 3.388(6) 8_656
O(5) Cu(1) 3.176(6) 4_455
O(5) Cu(1) 3.439(6) 6_456
O(5) O(1) 2.490(9) .
O(5) O(1) 2.815(9) 6_556
O(5) O(2) 2.570(9) .
O(5) O(2) 2.676(9) 2_555
O(5) O(2) 3.326(9) 4_555
O(5) O(3) 2.530(9) .
O(5) O(3) 3.518(9) 4_555
O(5) O(3) 3.111(9) 6_557
O(5) O(4) 3.388(6) 5_556
O(5) O(5) 3.540(9) 6_557

loop_
_geom_torsion_atom_site_label_1
_geom_torsion_atom_site_label_2
_geom_torsion_atom_site_label_3
_geom_torsion_atom_site_label_4
_geom_torsion
_geom_torsion_site_symmetry_1
_geom_torsion_site_symmetry_3
_geom_torsion_site_symmetry_4
O(2) Ba(1) O(2) P(1) -129.6(4) 1_554 3_554 3_554
O(2) Ba(1) O(2) P(1) -129.6(4) 3_554 1_554 1_554
O(2) Ba(1) O(2) P(1) 39.8(4) 1_554 6_556 6_556
O(2) Ba(1) O(2) P(1) 39.8(4) 6_556 1_554 1_554
O(2) Ba(1) O(5) P(1) 78.7(4) 1_554 2_544 2_544
O(5) Ba(1) O(2) P(1) -75.3(4) 2_544 1_554 1_554
O(2) Ba(1) O(5) P(1) -177.3(5) 1_554 4_454 4_454
O(5) Ba(1) O(2) P(1) 162.7(5) 4_454 1_554 1_554
O(2) Ba(1) O(5) P(1) -107.3(4) 1_554 5_546 5_546
O(5) Ba(1) O(2) P(1) -12.0(4) 5_546 1_554 1_554
O(2) Ba(1) O(5) P(1) -2.6(5) 1_554 7_456 7_456
O(5) Ba(1) O(2) P(1) 110.3(4) 7_456 1_554 1_554
O(2) Ba(1) O(2) P(1) 39.8(4) 3_554 8_556 8_556
O(2) Ba(1) O(2) P(1) 39.8(4) 8_556 3_554 3_554
O(2) Ba(1) O(5) P(1) -177.3(5) 3_554 2_544 2_544
O(5) Ba(1) O(2) P(1) 162.7(5) 2_544 3_554 3_554
O(2) Ba(1) O(5) P(1) 78.7(4) 3_554 4_454 4_454
O(5) Ba(1) O(2) P(1) -75.3(4) 4_454 3_554 3_554
O(2) Ba(1) O(5) P(1) -2.6(5) 3_554 5_546 5_546
O(5) Ba(1) O(2) P(1) 110.3(4) 5_546 3_554 3_554
O(2) Ba(1) O(5) P(1) -107.3(4) 3_554 7_456 7_456
O(5) Ba(1) O(2) P(1) -12.0(4) 7_456 3_554 3_554
O(2) Ba(1) O(2) P(1) -129.6(4) 6_556 8_556 8_556
O(2) Ba(1) O(2) P(1) -129.6(4) 8_556 6_556 6_556
O(2) Ba(1) O(5) P(1) -2.6(5) 6_556 2_544 2_544
O(5) Ba(1) O(2) P(1) 110.3(3) 2_544 6_556 6_556
O(2) Ba(1) O(5) P(1) -107.3(4) 6_556 4_454 4_454
O(5) Ba(1) O(2) P(1) -12.0(4) 4_454 6_556 6_556
O(2) Ba(1) O(5) P(1) -177.3(5) 6_556 5_546 5_546
O(5) Ba(1) O(2) P(1) 162.7(5) 5_546 6_556 6_556
O(2) Ba(1) O(5) P(1) 78.7(4) 6_556 7_456 7_456
O(5) Ba(1) O(2) P(1) -75.3(4) 7_456 6_556 6_556
O(2) Ba(1) O(5) P(1) -107.3(4) 8_556 2_544 2_544
O(5) Ba(1) O(2) P(1) -12.0(4) 2_544 8_556 8_556
O(2) Ba(1) O(5) P(1) -2.6(5) 8_556 4_454 4_454
O(5) Ba(1) O(2) P(1) 110.3(3) 4_454 8_556 8_556
O(2) Ba(1) O(5) P(1) 78.7(4) 8_556 5_546 5_546
O(5) Ba(1) O(2) P(1) -75.3(4) 5_546 8_556 8_556
O(2) Ba(1) O(5) P(1) -177.3(5) 8_556 7_456 7_456
O(5) Ba(1) O(2) P(1) 162.7(5) 7_456 8_556 8_556
O(5) Ba(1) O(5) P(1) 125.9(4) 2_544 4_454 4_454
O(5) Ba(1) O(5) P(1) 125.9(4) 4_454 2_544 2_544
O(5) Ba(1) O(5) P(1) -141.0(11) 2_544 7_456 7_456
O(5) Ba(1) O(5) P(1) -141.0(11) 7_456 2_544 2_544
O(5) Ba(1) O(5) P(1) -141.0(11) 4_454 5_546 5_546
O(5) Ba(1) O(5) P(1) -141.0(11) 5_546 4_454 4_454
O(5) Ba(1) O(5) P(1) 125.9(4) 5_546 7_456 7_456
O(5) Ba(1) O(5) P(1) 125.9(4) 7_456 5_546 5_546
O(1) Cu(1) O(1) P(1) 88.7(4) 1_565 2_555 2_555
O(1) Cu(1) O(1) P(1) -88.4(4) 2_555 1_565 1_565
O(1) Cu(1) O(2) P(1) 18.5(5) 1_565 6_566 6_566
O(2) Cu(1) O(1) P(1) 87.4(4) 6_566 1_565 1_565
O(1) Cu(1) O(5) P(1) 177(6) 1_565 5_556 5_556
O(5) Cu(1) O(1) P(1) 88(7) 5_556 1_565 1_565
O(1) Cu(1) O(2) P(1) 102(3) 2_555 6_566 6_566
O(2) Cu(1) O(1) P(1) 5(4) 6_566 2_555 2_555
O(1) Cu(1) O(5) P(1) -6.7(4) 2_555 5_556 5_556
O(5) Cu(1) O(1) P(1) -91.2(4) 5_556 2_555 2_555
O(2) Cu(1) O(5) P(1) 177.5(4) 6_566 5_556 5_556
O(5) Cu(1) O(2) P(1) -161.5(5) 5_556 6_566 6_566
O(3) Ti(1) O(3) P(1) 56.3(6) . 2_545 2_545
O(3) Ti(1) O(3) P(1) -95.2(6) 2_545 . .
O(3) Ti(1) O(3) P(1) -19.4(9) . 3_655 3_655
O(3) Ti(1) O(3) P(1) -19.4(9) 3_655 . .
O(3) Ti(1) O(3) P(1) -95.2(6) . 4_555 4_555
O(3) Ti(1) O(3) P(1) 56.3(6) 4_555 . .
O(4) Ti(1) O(3) P(1) 160.6(5) 1_556 . .
O(3) Ti(1) O(3) P(1) 56.3(6) 2_545 3_655 3_655
O(3) Ti(1) O(3) P(1) -95.2(6) 3_655 2_545 2_545
O(3) Ti(1) O(3) P(1) -19.4(9) 2_545 4_555 4_555
O(3) Ti(1) O(3) P(1) -19.4(9) 4_555 2_545 2_545
O(4) Ti(1) O(3) P(1) 160.6(5) 1_556 2_545 2_545
O(3) Ti(1) O(3) P(1) 56.3(6) 3_655 4_555 4_555
O(3) Ti(1) O(3) P(1) -95.2(6) 4_555 3_655 3_655
O(4) Ti(1) O(3) P(1) 160.6(5) 1_556 3_655 3_655
O(4) Ti(1) O(3) P(1) 160.6(5) 1_556 4_555 4_555
O(1) P(1) O(2) Ba(1) 119.9(4) . . 1_556
O(1) P(1) O(2) Cu(1) -79.9(5) . . 6_456
O(2) P(1) O(1) Cu(1) -23.4(5) . . 1_545
O(2) P(1) O(1) Cu(1) 136.0(4) . . 4_455
O(1) P(1) O(3) Ti(1) 22.9(7) . . .
O(3) P(1) O(1) Cu(1) 92.0(4) . . 1_545
O(3) P(1) O(1) Cu(1) -108.5(4) . . 4_455
O(1) P(1) O(5) Ba(1) -109.3(4) . . 2_556
O(1) P(1) O(5) Cu(1) 73.5(5) . . 5_546
O(5) P(1) O(1) Cu(1) -146.8(4) . . 1_545
O(5) P(1) O(1) Cu(1) 12.6(5) . . 4_455
O(2) P(1) O(3) Ti(1) 139.6(5) . . .
O(3) P(1) O(2) Ba(1) 2.2(4) . . 1_556
O(3) P(1) O(2) Cu(1) 162.4(4) . . 6_456
O(2) P(1) O(5) Ba(1) 130.8(4) . . 2_556
O(2) P(1) O(5) Cu(1) -46.4(5) . . 5_546
O(5) P(1) O(2) Ba(1) -120.7(4) . . 1_556
O(5) P(1) O(2) Cu(1) 39.5(6) . . 6_456
O(3) P(1) O(5) Ba(1) 10.8(5) . . 2_556
O(3) P(1) O(5) Cu(1) -166.4(4) . . 5_546
O(5) P(1) O(3) Ti(1) -95.9(6) . . .
